data_2207797
loop_
_publ_author_name
'Odaba\,so\(glu, Mustafa'
'Albayrak, \,Ci\(gdem'
'B\"uy\"ukg\"ung\"or, Orhan'

_publ_section_title
;
 Bis(3-formyl-4-hydroxy-5-methoxyphenyl)methane
;
_journal_coeditor_code HK6065
_journal_issue 1
_journal_name_full 'Acta Crystallographica Section E'
_journal_page_first o239
_journal_page_last o240
_journal_paper_doi 10.1107/S1600536805041334
_journal_volume 62
_journal_year 2006
_chemical_formula_iupac 'C17 H16 O6'
_chemical_formula_moiety 'C17 H16 O6'
_chemical_formula_sum 'C17 H16 O6'
_chemical_formula_weight 316.30
_chemical_name_systematic
;
Bis(3-formyl-4-hydroxy-5-methoxyphenyl)methane
;
_space_group_IT_number 15
_symmetry_cell_setting monoclinic
_symmetry_space_group_name_Hall '-C 2yc'
_symmetry_space_group_name_H-M 'C 1 2/c 1'
_atom_sites_solution_hydrogens geom
_atom_sites_solution_primary direct
_atom_sites_solution_secondary difmap
_audit_creation_method SHELXL-97
_cell_angle_alpha 90.00
_cell_angle_beta 115.015(15)
_cell_angle_gamma 90.00
_cell_formula_units_Z 4
_cell_length_a 14.960(3)
_cell_length_b 8.2889(11)
_cell_length_c 13.249(3)
_cell_measurement_reflns_used 3016
_cell_measurement_temperature 296(2)
_cell_measurement_theta_max 27.5
_cell_measurement_theta_min 2.9
_cell_volume 1488.8(5)
_computing_cell_refinement X-AREA
_computing_data_collection 'X-AREA (Stoe & Cie, 2002)'
_computing_data_reduction X-RED32
_computing_molecular_graphics 'ORTEP-3 for Windows (Farrugia, 1997)'
_computing_publication_material 'WinGX (Farrugia, 1999)'
_computing_structure_refinement 'SHELXL-97 (Sheldrick, 1997)'
_computing_structure_solution 'SHELXS97 (Sheldrick, 1997)'
_diffrn_ambient_temperature 296(2)
_diffrn_detector_area_resol_mean 6.67
_diffrn_measured_fraction_theta_full 1.00
_diffrn_measured_fraction_theta_max 1.00
_diffrn_measurement_device_type 'Stoe IPDS-II'
_diffrn_measurement_method \w
_diffrn_radiation_monochromator 'plane graphite'
_diffrn_radiation_source 'fine-focus sealed tube'
_diffrn_radiation_type MoK\a
_diffrn_radiation_wavelength 0.71073
_diffrn_reflns_av_R_equivalents 0.065
_diffrn_reflns_av_sigmaI/netI 0.045
_diffrn_reflns_limit_h_max 18
_diffrn_reflns_limit_h_min -18
_diffrn_reflns_limit_k_max 10
_diffrn_reflns_limit_k_min -10
_diffrn_reflns_limit_l_max 16
_diffrn_reflns_limit_l_min -16
_diffrn_reflns_number 6042
_diffrn_reflns_theta_full 26.0
_diffrn_reflns_theta_max 26.0
_diffrn_reflns_theta_min 2.9
_diffrn_standards_decay_% <2
_diffrn_standards_number 0
_exptl_absorpt_coefficient_mu 0.108
_exptl_absorpt_correction_T_max 0.993
_exptl_absorpt_correction_T_min 0.963
_exptl_absorpt_correction_type integration
_exptl_absorpt_process_details '(X-RED; Stoe & Cie, 2002)'
_exptl_crystal_colour yellow
_exptl_crystal_density_diffrn 1.411
_exptl_crystal_density_method 'not measured'
_exptl_crystal_description plate
_exptl_crystal_F_000 664
_exptl_crystal_size_max 0.40
_exptl_crystal_size_mid 0.24
_exptl_crystal_size_min 0.07
_refine_diff_density_max 0.12
_refine_diff_density_min -0.11
_refine_ls_extinction_method none
_refine_ls_goodness_of_fit_ref 1.00
_refine_ls_hydrogen_treatment mixed
_refine_ls_matrix_type full
_refine_ls_number_parameters 110
_refine_ls_number_reflns 1470
_refine_ls_number_restraints 0
_refine_ls_restrained_S_all 1.00
_refine_ls_R_factor_all 0.100
_refine_ls_R_factor_gt 0.046
_refine_ls_shift/su_max 0.000
_refine_ls_shift/su_mean 0.000
_refine_ls_structure_factor_coef Fsqd
_refine_ls_weighting_details 'calc w=1/[\s^2^(Fo^2^)+(0.0490P)^2^] where P=(Fo^2^+2Fc^2^)/3'
_refine_ls_weighting_scheme calc
_refine_ls_wR_factor_gt 0.093
_refine_ls_wR_factor_ref 0.109
_reflns_number_gt 828
_reflns_number_total 1470
_reflns_threshold_expression I>2\s(I)
_cod_data_source_file hk6065.cif
_cod_data_source_block I
_cod_original_sg_symbol_H-M 'C 2/c'
_cod_database_code 2207797
_cod_database_fobs_code 2207797

loop_
_symmetry_equiv_pos_as_xyz
'x, y, z'
'-x, y, -z+1/2'
'x+1/2, y+1/2, z'
'-x+1/2, y+1/2, -z+1/2'
'-x, -y, -z'
'x, -y, z-1/2'
'-x+1/2, -y+1/2, -z'
'x+1/2, -y+1/2, z-1/2'

loop_
_atom_site_label
_atom_site_fract_x
_atom_site_fract_y
_atom_site_fract_z
_atom_site_U_iso_or_equiv
_atom_site_adp_type
_atom_site_calc_flag
_atom_site_refinement_flags
_atom_site_occupancy
_atom_site_type_symbol
C1 0.71528(15) 0.4561(3) 0.4206(2) 0.0588(6) Uani d . 1 C
C2 0.70871(14) 0.4619(2) 0.52195(19) 0.0569(6) Uani d . 1 C
C3 0.63349(14) 0.3774(3) 0.53470(17) 0.0533(5) Uani d . 1 C
C4 0.56604(13) 0.2902(3) 0.44662(17) 0.0527(5) Uani d . 1 C
H4 0.5152 0.2363 0.4552 0.063 Uiso calc R 1 H
C5 0.57289(13) 0.2815(3) 0.34460(17) 0.0503(5) Uani d . 1 C
C6 0.64722(14) 0.3643(3) 0.33335(18) 0.0584(6) Uani d . 1 C
H6 0.6526 0.3595 0.2660 0.070 Uiso calc R 1 H
C7 0.79413(17) 0.5394(3) 0.4051(2) 0.0782(8) Uani d . 1 C
H7 0.7946 0.5344 0.3353 0.094 Uiso calc R 1 H
C8 0.56092(19) 0.3008(4) 0.6566(2) 0.0807(8) Uani d . 1 C
H8A 0.4977 0.3468 0.6112 0.121 Uiso calc R 1 H
H8B 0.5733 0.3091 0.7336 0.121 Uiso calc R 1 H
H8C 0.5615 0.1893 0.6372 0.121 Uiso calc R 1 H
C9 0.5000 0.1815(4) 0.2500 0.0602(9) Uani d S 1 C
O1 0.85964(13) 0.6153(2) 0.47781(18) 0.0999(7) Uani d . 1 O
O2 0.77382(12) 0.5455(2) 0.61102(14) 0.0774(6) Uani d . 1 O
H2 0.8151 0.5887 0.5944 0.116 Uiso calc R 1 H
O3 0.63516(12) 0.3852(2) 0.63842(13) 0.0755(5) Uani d . 1 O
H9 0.5368(17) 0.111(3) 0.221(2) 0.081(8) Uiso d . 1 H

loop_
_atom_site_aniso_label
_atom_site_aniso_U_11
_atom_site_aniso_U_22
_atom_site_aniso_U_33
_atom_site_aniso_U_12
_atom_site_aniso_U_13
_atom_site_aniso_U_23
C1 0.0436(11) 0.0583(14) 0.0675(15) 0.0026(10) 0.0168(10) 0.0136(12)
C2 0.0383(10) 0.0496(12) 0.0657(15) 0.0016(9) 0.0052(10) -0.0012(11)
C3 0.0463(11) 0.0598(13) 0.0477(12) 0.0058(10) 0.0140(9) 0.0005(10)
C4 0.0390(10) 0.0568(13) 0.0565(13) -0.0011(9) 0.0147(10) 0.0047(11)
C5 0.0427(10) 0.0498(12) 0.0502(13) 0.0056(9) 0.0119(9) 0.0070(10)
C6 0.0516(12) 0.0657(15) 0.0553(13) 0.0051(11) 0.0199(10) 0.0092(11)
C7 0.0499(14) 0.0795(18) 0.098(2) -0.0012(12) 0.0242(14) 0.0246(16)
C8 0.0811(16) 0.0969(19) 0.0712(17) -0.0058(15) 0.0389(14) 0.0012(15)
C9 0.0597(19) 0.053(2) 0.0543(19) 0.000 0.0114(16) 0.000
O1 0.0593(10) 0.0937(14) 0.1302(17) -0.0221(10) 0.0239(11) 0.0181(13)
O2 0.0574(9) 0.0699(11) 0.0835(11) -0.0114(8) 0.0090(8) -0.0117(9)
O3 0.0685(10) 0.0971(13) 0.0632(11) -0.0187(9) 0.0299(8) -0.0153(9)

loop_
_atom_type_symbol
_atom_type_description
_atom_type_scat_dispersion_real
_atom_type_scat_dispersion_imag
_atom_type_scat_source
C C 0.0033 0.0016 'International Tables Vol C Tables 4.2.6.8 and 6.1.1.4'
H H 0.0000 0.0000 'International Tables Vol C Tables 4.2.6.8 and 6.1.1.4'
O O 0.0106 0.0060 'International Tables Vol C Tables 4.2.6.8 and 6.1.1.4'

loop_
_geom_angle_atom_site_label_1
_geom_angle_atom_site_label_2
_geom_angle_atom_site_label_3
_geom_angle_site_symmetry_1
_geom_angle_site_symmetry_3
_geom_angle
_geom_angle_publ_flag
C2 C1 C6 . . 119.6(2) ?
C2 C1 C7 . . 120.9(2) y
C6 C1 C7 . . 119.5(3) ?
O2 C2 C1 . . 122.6(2) ?
O2 C2 C3 . . 118.0(2) y
C1 C2 C3 . . 119.37(19) ?
O3 C3 C4 . . 124.8(2) y
O3 C3 C2 . . 115.20(19) ?
C4 C3 C2 . . 119.9(2) ?
C3 C4 C5 . . 121.15(19) ?
C3 C4 H4 . . 119.4 ?
C5 C4 H4 . . 119.4 ?
C6 C5 C4 . . 118.30(19) ?
C6 C5 C9 . . 121.26(19) ?
C4 C5 C9 . . 120.44(17) ?
C5 C6 C1 . . 121.6(2) ?
C5 C6 H6 . . 119.2 ?
C1 C6 H6 . . 119.2 ?
O1 C7 C1 . . 124.3(3) ?
O1 C7 H7 . . 117.9 ?
C1 C7 H7 . . 117.9 ?
O3 C8 H8A . . 109.5 ?
O3 C8 H8B . . 109.5 ?
H8A C8 H8B . . 109.5 ?
O3 C8 H8C . . 109.5 ?
H8A C8 H8C . . 109.5 ?
H8B C8 H8C . . 109.5 ?
C5 C9 C5 . 2_655 113.6(3) y
C5 C9 H9 . . 108.6(14) ?
C5 C9 H9 2_655 . 109.2(14) ?
C2 O2 H2 . . 109.5 ?
C3 O3 C8 . . 117.75(18) ?

loop_
_geom_bond_atom_site_label_1
_geom_bond_atom_site_label_2
_geom_bond_site_symmetry_2
_geom_bond_distance
_geom_bond_publ_flag
C1 C2 . 1.388(3) y
C1 C6 . 1.399(3) y
C1 C7 . 1.454(3) ?
C2 O2 . 1.360(2) y
C2 C3 . 1.395(3) y
C3 O3 . 1.365(3) ?
C3 C4 . 1.381(3) y
C4 C5 . 1.400(3) y
C4 H4 . 0.9300 ?
C5 C6 . 1.368(3) y
C5 C9 . 1.514(3) ?
C6 H6 . 0.9300 ?
C7 O1 . 1.219(3) y
C7 H7 . 0.9300 ?
C8 O3 . 1.417(3) ?
C8 H8A . 0.9600 ?
C8 H8B . 0.9600 ?
C8 H8C . 0.9600 ?
C9 C5 2_655 1.514(3) ?
C9 H9 . 0.98(2) ?
O2 H2 . 0.8200 ?

loop_
_geom_hbond_atom_site_label_D
_geom_hbond_atom_site_label_H
_geom_hbond_atom_site_label_A
_geom_hbond_distance_DH
_geom_hbond_distance_HA
_geom_hbond_distance_DA
_geom_hbond_angle_DHA
O2 H2 O1 0.82 1.94 2.648(3) 145

loop_
_geom_torsion_atom_site_label_1
_geom_torsion_atom_site_label_2
_geom_torsion_atom_site_label_3
_geom_torsion_atom_site_label_4
_geom_torsion_site_symmetry_4
_geom_torsion
_geom_torsion_publ_flag
C6 C1 C2 O2 . 178.34(18) ?
C7 C1 C2 O2 . 0.6(3) ?
C6 C1 C2 C3 . -0.7(3) ?
C7 C1 C2 C3 . -178.5(2) ?
O2 C2 C3 O3 . -1.5(3) ?
C1 C2 C3 O3 . 177.60(19) ?
O2 C2 C3 C4 . -179.63(19) ?
C1 C2 C3 C4 . -0.5(3) ?
O3 C3 C4 C5 . -176.39(19) ?
C2 C3 C4 C5 . 1.5(3) ?
C3 C4 C5 C6 . -1.2(3) ?
C3 C4 C5 C9 . 178.3(2) ?
C4 C5 C6 C1 . 0.0(3) ?
C9 C5 C6 C1 . -179.6(2) ?
C2 C1 C6 C5 . 1.0(3) ?
C7 C1 C6 C5 . 178.8(2) ?
C2 C1 C7 O1 . 1.6(4) ?
C6 C1 C7 O1 . -176.1(2) y
C6 C5 C9 C5 2_655 -72.25(18) y
C4 C5 C9 C5 2_655 108.23(19) y
C4 C3 O3 C8 . -1.6(3) y
C2 C3 O3 C8 . -179.6(2) ?
